data_1562416
loop_
_publ_author_name
'Fucci, Rosa'
'Vande Velde, Christophe M. L.'

_publ_section_title
;
 Strategic design and synthesis of star-shaped organic linkers for
 mesoporous MOFs.
;
_journal_issue 0
_journal_name_full 'Faraday discussions'
_journal_page_first 97
_journal_page_last 111
_journal_paper_doi 10.1039/d1fd00026h
_journal_volume 231
_journal_year 2021
_chemical_formula_moiety 'C10 H8 O2 S2'
_chemical_formula_sum 'C10 H8 O2 S2'
_chemical_formula_weight 224.28
_chemical_name_systematic methyl-2,2'-bithienyl-5-carboxylate
_space_group_crystal_system orthorhombic
_space_group_IT_number 61
_space_group_name_Hall '-P 2ac 2ab'
_space_group_name_H-M_alt 'P b c a'
_atom_sites_solution_hydrogens geom
_atom_sites_solution_primary direct
_atom_sites_solution_secondary difmap
_audit_creation_method SHELXL-2016/4
_audit_update_record
;
2021-03-04 deposited with the CCDC.	2021-05-04 downloaded from the CCDC.
;
_cell_angle_alpha 90
_cell_angle_beta 90
_cell_angle_gamma 90
_cell_formula_units_Z 8
_cell_length_a 14.212(3)
_cell_length_b 6.0050(10)
_cell_length_c 23.945(3)
_cell_measurement_reflns_used 35560
_cell_measurement_temperature 293(2)
_cell_measurement_theta_max 67.68
_cell_measurement_theta_min 3.69
_cell_volume 2043.5(6)
_computing_cell_refinement HKL3000
_computing_data_collection 'CrystalClear 2.0'
_computing_data_reduction HKL3000
_computing_structure_refinement 'SHELXL-2016/4 (Sheldrick, 2016)'
_computing_structure_solution 'SHELXT 2018/2 (Sheldrick, 2018)'
_diffrn_ambient_temperature 293(2)
_diffrn_measured_fraction_theta_full 0.987
_diffrn_measured_fraction_theta_max 0.985
_diffrn_measurement_device_type 'Rigaku RAPID II'
_diffrn_measurement_method \w-scans
_diffrn_radiation_type CuK\a
_diffrn_radiation_wavelength 1.54187
_diffrn_reflns_av_R_equivalents 0.0930
_diffrn_reflns_av_unetI/netI 0.0220
_diffrn_reflns_Laue_measured_fraction_full 0.987
_diffrn_reflns_Laue_measured_fraction_max 0.985
_diffrn_reflns_limit_h_max 17
_diffrn_reflns_limit_h_min -16
_diffrn_reflns_limit_k_max 6
_diffrn_reflns_limit_k_min -6
_diffrn_reflns_limit_l_max 28
_diffrn_reflns_limit_l_min -28
_diffrn_reflns_number 31423
_diffrn_reflns_point_group_measured_fraction_full 0.987
_diffrn_reflns_point_group_measured_fraction_max 0.985
_diffrn_reflns_theta_full 67.687
_diffrn_reflns_theta_max 68.165
_diffrn_reflns_theta_min 3.692
_diffrn_source microsource
_exptl_absorpt_coefficient_mu 4.483
_exptl_absorpt_correction_T_max 1.2548
_exptl_absorpt_correction_T_min 0.6866
_exptl_absorpt_correction_type multi-scan
_exptl_absorpt_process_details 'SCALEPACK (Otwinowski & Minor, 1997)'
_exptl_crystal_colour colourless
_exptl_crystal_density_diffrn 1.458
_exptl_crystal_density_meas ?
_exptl_crystal_description needle
_exptl_crystal_F_000 928
_exptl_crystal_recrystallization_method 'Re-crystallisation from solvent: dichloromethane'
_exptl_crystal_size_max 0.2
_exptl_crystal_size_mid 0.15
_exptl_crystal_size_min 0.1
_refine_diff_density_max 0.438
_refine_diff_density_min -0.263
_refine_diff_density_rms 0.088
_refine_ls_extinction_coef 0.0050(6)
_refine_ls_extinction_expression Fc^*^=kFc[1+0.001xFc^2^\l^3^/sin(2\q)]^-1/4^
_refine_ls_extinction_method 'SHELXL-2016/4 (Sheldrick 2016)'
_refine_ls_goodness_of_fit_ref 1.071
_refine_ls_hydrogen_treatment constr
_refine_ls_matrix_type full
_refine_ls_number_parameters 142
_refine_ls_number_reflns 1846
_refine_ls_number_restraints 4
_refine_ls_restrained_S_all 1.092
_refine_ls_R_factor_all 0.0481
_refine_ls_R_factor_gt 0.0458
_refine_ls_shift/su_max 0.000
_refine_ls_shift/su_mean 0.000
_refine_ls_structure_factor_coef Fsqd
_refine_ls_weighting_details 'w=1/[\s^2^(Fo^2^)+(0.0812P)^2^+0.6150P] where P=(Fo^2^+2Fc^2^)/3'
_refine_ls_weighting_scheme calc
_refine_ls_wR_factor_gt 0.1266
_refine_ls_wR_factor_ref 0.1294
_reflns_Friedel_coverage 0.000
_reflns_number_gt 1707
_reflns_number_total 1846
_reflns_threshold_expression 'I > 2\s(I)'
_cod_data_source_file d1fd00026h2.cif
_cod_data_source_block bilalmetbt2
_cod_depositor_comments
;
The following automatic conversions were performed:

data item '_exptl_crystal_density_meas' value 'not measured' was
changed to '?' -- the value is perceived as not measured.

Automatic conversion script
Id: cif_fix_values 7556 2019-12-06 15:28:31Z antanas 

 Adding full bibliography for 1562413--1562418.cif.
;
_cod_database_code 1562416
_shelx_shelxl_version_number 2016/4
_shelx_space_group_comment
;
The symmetry employed for this shelxl refinement is uniquely defined
by the following loop, which should always be used as a source of
symmetry information in preference to the above space-group names.
They are only intended as comments.
;

loop_
_space_group_symop_operation_xyz
'x, y, z'
'-x+1/2, -y, z+1/2'
'-x, y+1/2, -z+1/2'
'x+1/2, -y+1/2, -z'
'-x, -y, -z'
'x-1/2, y, -z-1/2'
'x, -y-1/2, z-1/2'
'-x-1/2, y-1/2, z'

loop_
_atom_site_label
_atom_site_type_symbol
_atom_site_fract_x
_atom_site_fract_y
_atom_site_fract_z
_atom_site_U_iso_or_equiv
_atom_site_adp_type
_atom_site_occupancy
_atom_site_site_symmetry_order
_atom_site_calc_flag
_atom_site_refinement_flags_posn
_atom_site_refinement_flags_adp
_atom_site_refinement_flags_occupancy
_atom_site_disorder_assembly
_atom_site_disorder_group
S1 S 0.36150(4) 0.48494(9) 0.40414(2) 0.0576(3) Uani 1 1 d . . . . .
S1' S 0.41696(8) 0.17181(15) 0.24366(3) 0.0583(3) Uani 0.849(3) 1 d D . P A 1
C3' C 0.3383(8) 0.5281(16) 0.2706(3) 0.0552(19) Uani 0.849(3) 1 d D . P A 1
H3' H 0.311564 0.642588 0.291390 0.066 Uiso 0.849(3) 1 calc R U P A 1
C3'B C 0.403(2) 0.229(4) 0.2463(6) 0.0552(19) Uani 0.151(3) 1 d D . P A 2
H3'B H 0.430362 0.088515 0.247603 0.066 Uiso 0.151(3) 1 calc R U P A 2
S1'B S 0.3298(12) 0.576(3) 0.2749(4) 0.055(2) Uani 0.151(3) 1 d D . P A 2
C2' C 0.37592(13) 0.3445(4) 0.29473(8) 0.0488(5) Uani 1 1 d D . . . .
C2 C 0.38261(14) 0.2863(4) 0.35392(8) 0.0480(5) Uani 1 1 d . . . . .
C3 C 0.40441(17) 0.0846(4) 0.37768(9) 0.0591(6) Uani 1 1 d . . . . .
H3 H 0.418213 -0.042668 0.357143 0.071 Uiso 1 1 calc R U . . .
C4' C 0.34261(19) 0.5334(5) 0.21181(11) 0.0718(7) Uani 1 1 d D . . . .
H4' H 0.320524 0.648694 0.189433 0.086 Uiso 1 1 calc R U . A 1
C4 C 0.40361(18) 0.0912(4) 0.43653(9) 0.0613(6) Uani 1 1 d . . . . .
H4 H 0.416505 -0.031327 0.459005 0.074 Uiso 1 1 calc R U . . .
C5 C 0.38195(16) 0.2961(4) 0.45684(8) 0.0541(5) Uani 1 1 d . . . . .
C5' C 0.38369(19) 0.3455(5) 0.19308(10) 0.0730(7) Uani 1 1 d D . . . .
H5' H 0.392656 0.315396 0.155352 0.088 Uiso 1 1 calc R U . A 1
C6 C 0.37798(16) 0.3613(4) 0.51602(8) 0.0557(5) Uani 1 1 d . . . . .
O6 O 0.38860(16) 0.2362(3) 0.55456(6) 0.0783(5) Uani 1 1 d . . . . .
C7 C 0.3570(2) 0.6639(5) 0.57821(9) 0.0722(7) Uani 1 1 d . . . . .
H7A H 0.412831 0.620911 0.598016 0.108 Uiso 1 1 calc R U . . .
H7B H 0.302795 0.603370 0.596736 0.108 Uiso 1 1 calc R U . . .
H7C H 0.352462 0.823356 0.577404 0.108 Uiso 1 1 calc R U . . .
O7 O 0.36123(13) 0.5798(3) 0.52187(6) 0.0704(5) Uani 1 1 d . . . . .

loop_
_atom_site_aniso_label
_atom_site_aniso_U_11
_atom_site_aniso_U_22
_atom_site_aniso_U_33
_atom_site_aniso_U_23
_atom_site_aniso_U_13
_atom_site_aniso_U_12
S1 0.0859(5) 0.0445(4) 0.0425(4) -0.00071(18) 0.0011(2) 0.0072(2)
S1' 0.0711(6) 0.0561(6) 0.0478(4) -0.0082(3) 0.0042(3) 0.0063(3)
C3' 0.060(3) 0.048(4) 0.058(3) -0.0039(19) 0.0062(17) 0.011(2)
C3'B 0.060(3) 0.048(4) 0.058(3) -0.0039(19) 0.0062(17) 0.011(2)
S1'B 0.072(4) 0.051(5) 0.044(3) 0.005(3) -0.001(2) 0.018(3)
C2' 0.0513(10) 0.0526(12) 0.0424(10) -0.0004(8) 0.0014(8) -0.0049(8)
C2 0.0523(10) 0.0496(11) 0.0421(10) -0.0004(8) 0.0027(8) -0.0030(8)
C3 0.0821(14) 0.0455(12) 0.0495(12) -0.0022(9) 0.0056(10) 0.0042(10)
C4' 0.0754(14) 0.0859(19) 0.0541(14) 0.0171(13) -0.0093(11) 0.0010(13)
C4 0.0868(15) 0.0483(13) 0.0489(11) 0.0055(10) 0.0009(10) 0.0038(11)
C5 0.0689(12) 0.0521(12) 0.0414(10) 0.0016(9) 0.0024(9) -0.0013(9)
C5' 0.0791(15) 0.098(2) 0.0422(12) -0.0081(12) 0.0039(10) -0.0143(14)
C6 0.0733(13) 0.0502(12) 0.0437(11) 0.0007(9) 0.0014(9) -0.0006(10)
O6 0.1276(15) 0.0630(11) 0.0442(8) 0.0055(8) 0.0011(9) 0.0072(11)
C7 0.1030(18) 0.0637(16) 0.0499(13) -0.0139(11) 0.0046(12) 0.0003(13)
O7 0.1131(14) 0.0539(10) 0.0443(8) -0.0043(7) 0.0008(8) 0.0073(9)

loop_
_atom_type_symbol
_atom_type_description
_atom_type_scat_dispersion_real
_atom_type_scat_dispersion_imag
_atom_type_scat_source
C C 0.0181 0.0091 'International Tables Vol C Tables 4.2.6.8 and 6.1.1.4'
H H 0.0000 0.0000 'International Tables Vol C Tables 4.2.6.8 and 6.1.1.4'
O O 0.0492 0.0322 'International Tables Vol C Tables 4.2.6.8 and 6.1.1.4'
S S 0.3331 0.5567 'International Tables Vol C Tables 4.2.6.8 and 6.1.1.4'

loop_
_geom_angle_atom_site_label_1
_geom_angle_atom_site_label_2
_geom_angle_atom_site_label_3
_geom_angle
_geom_angle_site_symmetry_1
_geom_angle_site_symmetry_3
_geom_angle_publ_flag
C2 S1 C5 91.50(10) . . ?
C5' S1'a C2' 92.50(12) . . ?
C2' C3'a C4' 115.3(6) . . ?
C2' C3'Bb C5' 115.3(13) . . ?
C4' S1'Bb C2' 95.5(7) . . ?
C3'a C2' C2 129.3(4) . . ?
C3'Bb C2' C2 131.6(8) . . ?
C3'Bb C2' S1'B 107.2(8) . . ?
C2 C2' S1'B 121.2(4) . . ?
C3'a C2' S1' 108.9(4) . . ?
C2 C2' S1' 121.81(16) . . ?
C3 C2 C2' 128.80(19) . . ?
C3 C2 S1 111.18(15) . . ?
C2' C2 S1 120.02(16) . . ?
C2 C3 C4 112.8(2) . . ?
C5' C4' C3' 109.4(4) . . ?
C5' C4' S1'B 121.1(5) . . ?
C5 C4 C3 112.6(2) . . ?
C4 C5 C6 126.47(19) . . ?
C4 C5 S1 111.87(16) . . ?
C6 C5 S1 121.63(17) . . ?
C4' C5' C3'B 100.9(7) . . ?
C4' C5' S1' 113.89(18) . . ?
O6 C6 O7 123.7(2) . . ?
O6 C6 C5 124.7(2) . . ?
O7 C6 C5 111.58(17) . . ?
C6 O7 C7 116.61(19) . . ?

loop_
_geom_bond_atom_site_label_1
_geom_bond_atom_site_label_2
_geom_bond_distance
_geom_bond_site_symmetry_2
_geom_bond_publ_flag
S1 C2 1.720(2) . ?
S1 C5 1.721(2) . ?
S1'a C5' 1.667(3) . ?
S1'a C2' 1.706(2) . ?
C3'a C2' 1.355(8) . ?
C3'a C4' 1.410(8) . ?
C3'Bb C2' 1.404(17) . ?
C3'Bb C5' 1.479(17) . ?
S1'Bb C4' 1.544(11) . ?
S1'Bb C2' 1.609(12) . ?
C2' C2 1.463(3) . ?
C2 C3 1.373(3) . ?
C3 C4 1.410(3) . ?
C4' C5' 1.347(4) . ?
C4 C5 1.358(3) . ?
C5 C6 1.471(3) . ?
C6 O6 1.200(3) . ?
C6 O7 1.341(3) . ?
C7 O7 1.442(2) . ?
